data_8103466
loop_
_publ_author_name
'Nielsen, K.'
'Norrestam, R.'
'Thorup, N.'
'Sotofte, I.'

_publ_section_title
;
 Structural investigations of two synthetic oxyborates: The mixed
 magnesium-manganese and the pure cobalt ludwigites, Mg1.93(2) Mn1.07(2)
 O2 B O3 and Co3 O2 B O3
;
_journal_name_full 'Zeitschrift fuer Kristallographie (149,1979-)'
_journal_page_first 33
_journal_page_last 41
_journal_volume 189
_journal_year 1989
_chemical_formula_sum 'B Mg1.93 Mn1.07 O5'
_chemical_name_systematic 'Mg1.93 Mn1.07 B O5'
_space_group_IT_number 55
_symmetry_space_group_name_Hall '-P 2 2ab'
_symmetry_space_group_name_H-M 'P b a m'
_cell_angle_alpha 90
_cell_angle_beta 90
_cell_angle_gamma 90
_cell_formula_units_Z 4
_cell_length_a 9.202
_cell_length_b 12.532
_cell_length_c 2.993
_cell_volume 345.151
_citation_journal_id_ASTM ZEKRDZ
_cod_data_source_file boron0-1_352.cif
_cod_data_source_block B1Mg1.93Mn1.07O5
_cod_original_cell_volume 345.1511
_cod_original_formula_sum 'B1 Mg1.93 Mn1.07 O5'
_cod_database_code 8103466

loop_
_symmetry_equiv_pos_as_xyz
x,y,z
-x,-y,z
x+1/2,-y+1/2,-z
-x+1/2,y+1/2,-z
-x,-y,-z
x,y,-z
-x-1/2,y-1/2,z
x-1/2,-y-1/2,z

loop_
_atom_site_label
_atom_site_type_symbol
_atom_site_fract_x
_atom_site_fract_y
_atom_site_fract_z
_atom_site_occupancy
_atom_site_U_iso_or_equiv
Mg3 Mg+2 0.2411 0.1153 0 0.274 0.0
O5 O-2 0.3839 0.0788 0.5 1 0.0
O3 O-2 0.1104 0.1412 0.5 1 0.0
Mg2 Mg+2 0 0.5 0 0.654 0.0
Mg1 Mg+2 0 0 0.5 0.86 0.0
Mg4 Mg+2 0.5053 0.2208 0.5 0.902 0.0
B1 B+3 0.7805 0.1412 0 1 0.0
O4 O-2 0.3578 0.2644 0 1 0.0
O2 O-2 -0.1457 0.045 0 1 0.0
O1 O-2 0.6292 0.1441 0 1 0.0
Mn1 Mn+2 0 0 0.5 0.14 0.0
Mn3 Mn+2 0.2411 0.1153 0 0.726 0.0
Mn2 Mn+2 0 0.5 0 0.346 0.0
Mn4 Mn+2 0.5053 0.2208 0.5 0.098 0.0
